data_7054834
loop_
_publ_author_name
'Yadav, Manoj Kumar'
'Rajput, Gunjan'
'Prasad, Lal Bahadur'
'Drew, Michael G. B.'
'Singh, Nanhai'

_publ_section_title
;
 Rare intermolecular M&#x22EF;H--C anagostic interactions in homoleptic
 Ni(ii)--Pd(ii) dithiocarbamate complexes
;
_journal_issue 7
_journal_name_full 'New J. Chem.'
_journal_page_first 5493
_journal_paper_doi 10.1039/C5NJ00452G
_journal_volume 39
_journal_year 2015
_chemical_formula_sum 'C29 H29 N3 Pd S4'
_chemical_formula_weight 654.19
_chemical_name_systematic
;
 ?
;
_space_group_IT_number 2
_symmetry_cell_setting triclinic
_symmetry_space_group_name_Hall '-P 1'
_symmetry_space_group_name_H-M 'P -1'
_atom_sites_solution_hydrogens geom
_atom_sites_solution_primary direct
_atom_sites_solution_secondary difmap
_audit_creation_method SHELXL-97
_audit_update_record
;
2015-04-24 deposited with the CCDC.
2015-05-06 downloaded from the CCDC.
;
_cell_angle_alpha 74.967(12)
_cell_angle_beta 84.813(10)
_cell_angle_gamma 72.281(14)
_cell_formula_units_Z 1
_cell_length_a 6.7086(10)
_cell_length_b 10.3187(18)
_cell_length_c 10.8136(12)
_cell_measurement_reflns_used 4823
_cell_measurement_temperature 150(2)
_cell_measurement_theta_max 30.00
_cell_measurement_theta_min 3.23
_cell_volume 688.59(19)
_computing_cell_refinement 'Crysalis, Oxford Diffraction'
_computing_data_collection 'Crysalis, Oxford Diffraction'
_computing_data_reduction 'Crysalis, Oxford Diffraction'
_computing_molecular_graphics PLATON(Spek,2004)
_computing_publication_material 'SHELXL-97, PLATON, WINGX (Ferrugia, 2012)'
_computing_structure_refinement 'SHELXL-97 (Sheldrick, 1997)'
_computing_structure_solution 'SHELXS-97 (Sheldrick, 1997)'
_diffrn_ambient_temperature 150(2)
_diffrn_measured_fraction_theta_full 0.955
_diffrn_measured_fraction_theta_max 0.955
_diffrn_measurement_device 'Oxford Diffaction X-Calibur System'
_diffrn_measurement_device_type 'CCD diffractometer'
_diffrn_measurement_method '321 frames, counting time 10 s.'
_diffrn_radiation_monochromator graphite
_diffrn_radiation_source 'fine-focus sealed tube'
_diffrn_radiation_type MoK\a
_diffrn_radiation_wavelength 0.71073
_diffrn_reflns_av_R_equivalents 0.0461
_diffrn_reflns_av_sigmaI/netI 0.0937
_diffrn_reflns_limit_h_max 9
_diffrn_reflns_limit_h_min -5
_diffrn_reflns_limit_k_max 14
_diffrn_reflns_limit_k_min -14
_diffrn_reflns_limit_l_max 14
_diffrn_reflns_limit_l_min -15
_diffrn_reflns_number 4823
_diffrn_reflns_theta_full 30.00
_diffrn_reflns_theta_max 30.00
_diffrn_reflns_theta_min 3.23
_diffrn_standards_decay_% n/a
_diffrn_standards_interval_count n/a
_diffrn_standards_interval_time n/a
_diffrn_standards_number n/a
_exptl_absorpt_coefficient_mu 1.002
_exptl_absorpt_correction_T_max 1.000
_exptl_absorpt_correction_T_min 0.917
_exptl_absorpt_correction_type empirical
_exptl_absorpt_process_details 'ABSPACK, Oxford Diffraction Ltd'
_exptl_crystal_colour black
_exptl_crystal_density_diffrn 1.578
_exptl_crystal_density_method 'not measured'
_exptl_crystal_description needle
_exptl_crystal_F_000 334
_exptl_crystal_size_max 0.19
_exptl_crystal_size_mid 0.03
_exptl_crystal_size_min 0.03
_refine_diff_density_max 3.079
_refine_diff_density_min -1.631
_refine_diff_density_rms 0.213
_refine_ls_extinction_method none
_refine_ls_goodness_of_fit_ref 1.022
_refine_ls_hydrogen_treatment constr
_refine_ls_matrix_type full
_refine_ls_number_parameters 205
_refine_ls_number_reflns 3838
_refine_ls_number_restraints 0
_refine_ls_restrained_S_all 1.022
_refine_ls_R_factor_all 0.1217
_refine_ls_R_factor_gt 0.0931
_refine_ls_shift/su_max 0.000
_refine_ls_shift/su_mean 0.000
_refine_ls_structure_factor_coef Fsqd
_refine_ls_weighting_details 'calc w=1/[\s^2^(Fo^2^)+(0.1412P)^2^+0.1098P] where P=(Fo^2^+2Fc^2^)/3'
_refine_ls_weighting_scheme calc
_refine_ls_wR_factor_gt 0.2176
_refine_ls_wR_factor_ref 0.2487
_reflns_number_gt 2704
_reflns_number_total 3838
_reflns_threshold_expression >2sigma(I)
_cod_data_source_file c5nj00452g2.cif
_cod_data_source_block C2
_cod_depositor_comments 'Adding full bibliography for 7054833--7054836.cif.'
_cod_original_cell_volume 688.59(18)
_cod_original_sg_symbol_H-M P-1
_cod_database_code 7054834

loop_
_symmetry_equiv_pos_as_xyz
'x, y, z'
'-x, -y, -z'

loop_
_atom_site_label
_atom_site_type_symbol
_atom_site_fract_x
_atom_site_fract_y
_atom_site_fract_z
_atom_site_U_iso_or_equiv
_atom_site_adp_type
_atom_site_occupancy
_atom_site_symmetry_multiplicity
_atom_site_calc_flag
_atom_site_refinement_flags
_atom_site_disorder_assembly
_atom_site_disorder_group
N14 N 0.4087(8) 0.1335(6) 0.1643(5) 0.0413(12) Uani 1 1 d . B .
Pd1 Pd 0.0000 0.0000 0.0000 0.0373(3) Uani 1 2 d S . .
S11 S 0.1551(3) -0.03163(17) 0.19325(14) 0.0423(4) Uani 1 1 d . . .
S13 S 0.2123(3) 0.14774(17) -0.04666(14) 0.0401(4) Uani 1 1 d . . .
C12 C 0.2811(9) 0.0876(7) 0.1131(6) 0.0373(12) Uani 1 1 d . . .
C21 C 0.4754(11) 0.0697(8) 0.2983(6) 0.0506(17) Uani 1 1 d . . .
H21A H 0.6242 0.0565 0.3028 0.061 Uiso 1 1 calc R . .
H21B H 0.4529 -0.0221 0.3249 0.061 Uiso 1 1 calc R . .
C22 C 0.3622(12) 0.1551(7) 0.3898(6) 0.0499(16) Uani 1 1 d . . .
C23 C 0.4559(14) 0.2342(9) 0.4403(7) 0.062(2) Uani 1 1 d . . .
H23 H 0.5928 0.2342 0.4169 0.075 Uiso 1 1 calc R . .
C25 C 0.1581(12) 0.1569(9) 0.4293(7) 0.0558(18) Uani 1 1 d . . .
H25 H 0.0927 0.1043 0.3984 0.067 Uiso 1 1 calc R . .
C26 C 0.0502(13) 0.2358(10) 0.5140(8) 0.063(2) Uani 1 1 d . . .
H26 H -0.0859 0.2357 0.5395 0.076 Uiso 1 1 calc R . .
C27 C 0.1432(15) 0.3116(9) 0.5583(7) 0.067(2) Uani 1 1 d . . .
H27 H 0.0692 0.3656 0.6135 0.081 Uiso 1 1 calc R . .
C28 C 0.3476(15) 0.3122(9) 0.5243(7) 0.065(2) Uani 1 1 d . . .
H28 H 0.4105 0.3644 0.5576 0.079 Uiso 1 1 calc R . .
C31 C 0.5213(10) 0.2301(8) 0.0844(7) 0.0487(16) Uani 1 1 d . . .
H31A H 0.4462 0.2751 0.0046 0.058 Uiso 1 1 calc R A 1
H31B H 0.6581 0.1734 0.0633 0.058 Uiso 1 1 calc R A 1
C32A C 0.5531(19) 0.3423(12) 0.1366(14) 0.032(3) Uani 0.50 1 d PG B 1
C33A C 0.7430(13) 0.3543(15) 0.1740(17) 0.037(3) Uani 0.50 1 d PG B 1
H33A H 0.8760 0.2940 0.1666 0.044 Uiso 0.50 1 calc PR B 1
C34A C 0.694(2) 0.4743(15) 0.2247(18) 0.055(6) Uani 0.50 1 d PG B 1
H34A H 0.7894 0.5065 0.2564 0.066 Uiso 0.50 1 calc PR B 1
C35A C 0.474(2) 0.5366(9) 0.2186(13) 0.054(5) Uani 0.50 1 d PG B 1
H35A H 0.3997 0.6168 0.2456 0.065 Uiso 0.50 1 calc PR B 1
N36A N 0.3868(13) 0.4551(10) 0.1641(9) 0.041(3) Uani 0.50 1 d PG B 1
C37A C 0.168(2) 0.4755(15) 0.1484(14) 0.054(4) Uani 0.50 1 d P B 1
H37A H 0.1106 0.4320 0.2271 0.082 Uiso 0.50 1 calc PR B 1
H37B H 0.1510 0.4341 0.0816 0.082 Uiso 0.50 1 calc PR B 1
H37C H 0.0961 0.5742 0.1259 0.082 Uiso 0.50 1 calc PR B 1
C32B C 0.493(2) 0.3466(14) 0.1417(17) 0.049(5) Uani 0.50 1 d PG B 2
C33B C 0.6660(15) 0.3747(16) 0.1777(18) 0.047(4) Uani 0.50 1 d PG B 2
H33B H 0.7985 0.3118 0.1757 0.056 Uiso 0.50 1 calc PR B 2
C34B C 0.641(2) 0.4969(17) 0.2168(19) 0.060(6) Uani 0.50 1 d PG B 2
H34B H 0.7571 0.5157 0.2409 0.072 Uiso 0.50 1 calc PR B 2
C35B C 0.443(3) 0.5910(11) 0.2198(16) 0.082(8) Uani 0.50 1 d PG B 2
H35B H 0.4265 0.6727 0.2460 0.098 Uiso 0.50 1 calc PR B 2
C36B C 0.2700(19) 0.5629(12) 0.1838(12) 0.078(6) Uani 0.50 1 d PG B 2
H36B H 0.1375 0.6258 0.1858 0.093 Uiso 0.50 1 calc PR B 2
C37B C 0.2948(17) 0.4406(16) 0.1447(13) 0.059(5) Uani 0.50 1 d PG B 2
H37D H 0.1789 0.4218 0.1206 0.071 Uiso 0.50 1 calc PR B 2

loop_
_atom_site_aniso_label
_atom_site_aniso_U_11
_atom_site_aniso_U_22
_atom_site_aniso_U_33
_atom_site_aniso_U_23
_atom_site_aniso_U_13
_atom_site_aniso_U_12
N14 0.042(3) 0.042(3) 0.037(3) -0.012(2) 0.002(2) -0.006(2)
Pd1 0.0471(4) 0.0345(4) 0.0274(3) -0.0027(2) -0.0025(2) -0.0111(3)
S11 0.0589(10) 0.0367(9) 0.0281(7) -0.0003(6) -0.0045(6) -0.0149(7)
S13 0.0513(9) 0.0382(8) 0.0293(7) -0.0035(6) -0.0033(6) -0.0143(7)
C12 0.041(3) 0.036(3) 0.029(3) -0.005(2) 0.000(2) -0.004(2)
C21 0.059(4) 0.053(4) 0.036(3) -0.011(3) -0.018(3) -0.007(3)
C22 0.068(4) 0.041(4) 0.035(3) -0.001(3) -0.006(3) -0.015(3)
C23 0.083(5) 0.068(5) 0.042(4) -0.010(4) 0.000(3) -0.034(4)
C25 0.072(5) 0.063(5) 0.039(4) -0.015(3) -0.004(3) -0.027(4)
C26 0.065(5) 0.076(6) 0.047(4) -0.020(4) 0.006(3) -0.018(4)
C27 0.107(7) 0.048(5) 0.039(4) -0.005(3) 0.010(4) -0.020(4)
C28 0.104(6) 0.066(6) 0.036(4) -0.011(4) -0.007(4) -0.038(5)
C31 0.045(3) 0.063(5) 0.052(4) -0.028(4) 0.010(3) -0.026(3)
C32A 0.039(8) 0.030(7) 0.029(7) -0.002(5) 0.003(5) -0.016(5)
C33A 0.035(8) 0.041(8) 0.033(6) -0.009(6) 0.005(7) -0.011(7)
C34A 0.081(11) 0.038(9) 0.056(12) 0.006(8) -0.014(9) -0.042(9)
C35A 0.120(16) 0.019(9) 0.029(7) -0.005(7) 0.010(8) -0.030(9)
N36A 0.059(8) 0.029(5) 0.028(6) 0.000(4) 0.013(5) -0.012(5)
C37A 0.040(7) 0.043(8) 0.051(8) 0.015(6) 0.001(6) 0.007(6)
C32B 0.055(10) 0.055(11) 0.034(8) -0.018(7) 0.015(7) -0.008(8)
C33B 0.031(9) 0.043(9) 0.058(9) -0.012(7) 0.008(9) -0.001(7)
C34B 0.080(13) 0.053(12) 0.040(11) -0.008(9) -0.004(9) -0.010(11)
C35B 0.17(2) 0.025(11) 0.046(9) -0.002(9) 0.019(11) -0.039(12)
C36B 0.106(15) 0.067(12) 0.035(8) -0.001(8) 0.023(8) -0.007(11)
C37B 0.044(10) 0.075(13) 0.050(9) -0.001(8) -0.012(8) -0.015(9)

loop_
_atom_type_symbol
_atom_type_description
_atom_type_scat_dispersion_real
_atom_type_scat_dispersion_imag
_atom_type_scat_source
C C 0.0033 0.0016 'International Tables Vol C Tables 4.2.6.8 and 6.1.1.4'
H H 0.0000 0.0000 'International Tables Vol C Tables 4.2.6.8 and 6.1.1.4'
N N 0.0061 0.0033 'International Tables Vol C Tables 4.2.6.8 and 6.1.1.4'
O O 0.0106 0.0060 'International Tables Vol C Tables 4.2.6.8 and 6.1.1.4'
Pd Pd -0.9988 1.0072 'International Tables Vol C Tables 4.2.6.8 and 6.1.1.4'
S S 0.1246 0.1234 'International Tables Vol C Tables 4.2.6.8 and 6.1.1.4'

loop_
_geom_angle_atom_site_label_1
_geom_angle_atom_site_label_2
_geom_angle_atom_site_label_3
_geom_angle
_geom_angle_site_symmetry_1
_geom_angle_site_symmetry_3
C12 N14 C21 120.5(6) . .
C12 N14 C31 121.3(6) . .
C21 N14 C31 117.2(6) . .
S11 Pd1 S11 180.00(8) 2 .
S11 Pd1 S13 75.38(6) 2 2
S11 Pd1 S13 104.62(6) . 2
S11 Pd1 S13 104.62(6) 2 .
S11 Pd1 S13 75.38(6) . .
S13 Pd1 S13 180.0 2 .
C12 S11 Pd1 87.0(2) . .
C12 S13 Pd1 86.4(2) . .
N14 C12 S11 125.7(5) . .
N14 C12 S13 123.0(5) . .
S11 C12 S13 111.2(4) . .
N14 C21 C22 113.7(6) . .
N14 C21 H21A 108.8 . .
C22 C21 H21A 108.8 . .
N14 C21 H21B 108.8 . .
C22 C21 H21B 108.8 . .
H21A C21 H21B 107.7 . .
C25 C22 C23 117.4(7) . .
C25 C22 C21 120.5(7) . .
C23 C22 C21 122.1(7) . .
C28 C23 C22 120.8(8) . .
C28 C23 H23 119.6 . .
C22 C23 H23 119.6 . .
C26 C25 C22 121.4(7) . .
C26 C25 H25 119.3 . .
C22 C25 H25 119.3 . .
C27 C26 C25 119.5(8) . .
C27 C26 H26 120.2 . .
C25 C26 H26 120.2 . .
C26 C27 C28 121.8(8) . .
C26 C27 H27 119.1 . .
C28 C27 H27 119.1 . .
C23 C28 C27 119.1(8) . .
C23 C28 H28 120.5 . .
C27 C28 H28 120.5 . .
C32B C31 N14 108.6(8) . .
C32B C31 C32A 15.3(8) . .
N14 C31 C32A 118.9(7) . .
C32B C31 H31A 102.3 . .
N14 C31 H31A 107.6 . .
C32A C31 H31A 107.6 . .
C32B C31 H31B 122.8 . .
N14 C31 H31B 107.6 . .
C32A C31 H31B 107.6 . .
H31A C31 H31B 107.0 . .
C33A C32A N36A 108.0 . .
C33A C32A C31 128.4(9) . .
N36A C32A C31 123.5(9) . .
C34A C33A C32A 108.0 . .
C34A C33A H33A 126.0 . .
C32A C33A H33A 126.0 . .
C33A C34A C35A 108.0 . .
C33A C34A H34A 126.0 . .
C35A C34A H34A 126.0 . .
N36A C35A C34A 108.0 . .
N36A C35A H35A 126.0 . .
C34A C35A H35A 126.0 . .
C35A N36A C32A 108.0 . .
C35A N36A C37A 126.4(11) . .
C32A N36A C37A 125.5(11) . .
C33B C32B C37B 120.0 . .
C33B C32B C31 120.0(11) . .
C37B C32B C31 119.5(11) . .
C34B C33B C32B 120.0 . .
C34B C33B H33B 120.0 . .
C32B C33B H33B 120.0 . .
C35B C34B C33B 120.0 . .
C35B C34B H34B 120.0 . .
C33B C34B H34B 120.0 . .
C34B C35B C36B 120.0 . .
C34B C35B H35B 120.0 . .
C36B C35B H35B 120.0 . .
C37B C36B C35B 120.0 . .
C37B C36B H36B 120.0 . .
C35B C36B H36B 120.0 . .
C36B C37B C32B 120.0 . .
C36B C37B H37D 120.0 . .
C32B C37B H37D 120.0 . .

loop_
_geom_bond_atom_site_label_1
_geom_bond_atom_site_label_2
_geom_bond_distance
_geom_bond_site_symmetry_2
N14 C12 1.316(8) .
N14 C21 1.475(8) .
N14 C31 1.485(9) .
Pd1 S11 2.3213(16) 2
Pd1 S11 2.3213(16) .
Pd1 S13 2.3239(16) 2
Pd1 S13 2.3239(16) .
S11 C12 1.711(7) .
S13 C12 1.731(6) .
C21 C22 1.497(9) .
C21 H21A 0.9700 .
C21 H21B 0.9700 .
C22 C25 1.393(10) .
C22 C23 1.402(10) .
C23 C28 1.380(11) .
C23 H23 0.9300 .
C25 C26 1.390(10) .
C25 H25 0.9300 .
C26 C27 1.333(12) .
C26 H26 0.9300 .
C27 C28 1.388(12) .
C27 H27 0.9300 .
C28 H28 0.9300 .
C31 C32B 1.446(11) .
C31 C32A 1.489(11) .
C31 H31A 0.9700 .
C31 H31B 0.9700 .
C32A C33A 1.4200 .
C32A N36A 1.4200 .
C33A C34A 1.4200 .
C33A H33A 0.9300 .
C34A C35A 1.4200 .
C34A H34A 0.9300 .
C35A N36A 1.4200 .
C35A H35A 0.9300 .
N36A C37A 1.437(16) .
C37A H37A 0.9600 .
C37A H37B 0.9600 .
C37A H37C 0.9600 .
C32B C33B 1.3900 .
C32B C37B 1.3900 .
C33B C34B 1.3900 .
C33B H33B 0.9300 .
C34B C35B 1.3900 .
C34B H34B 0.9300 .
C35B C36B 1.3900 .
C35B H35B 0.9300 .
C36B C37B 1.3900 .
C36B H36B 0.9300 .
C37B H37D 0.9300 .
